data_2106689
loop_
_publ_author_name
'Griffin, A.M.'
'Sheldrick, G.M.'

_publ_section_title
;
 Beta-tetraphophorus pentasulphide
;
_journal_name_full 'Acta Crystallographica B (24,1968-38,1982)'
_journal_page_first 2738
_journal_page_last 2740
_journal_volume 31
_journal_year 1975
_chemical_formula_sum 'P4 S5'
_space_group_IT_number 11
_symmetry_space_group_name_Hall '-P 2yb'
_symmetry_space_group_name_H-M 'P 1 21/m 1'
_cell_angle_alpha 90
_cell_angle_beta 115.65
_cell_angle_gamma 90
_cell_formula_units_Z 2
_cell_length_a 6.389
_cell_length_b 10.966
_cell_length_c 6.613
_cell_volume 417.661
_citation_journal_id_ASTM ACBCAR
_cod_data_source_file Griffin_ACBCAR_1975_97.cif
_cod_data_source_block P4S5
_cod_original_cell_volume 417.6608
_cod_database_code 2106689

loop_
_symmetry_equiv_pos_as_xyz
x,y,z
-x,y+1/2,-z
-x,-y,-z
x,-y-1/2,z

loop_
_atom_site_label
_atom_site_type_symbol
_atom_site_fract_x
_atom_site_fract_y
_atom_site_fract_z
_atom_site_occupancy
_atom_site_U_iso_or_equiv
S3 S-2 0.2231 0.1053 0.5158 1 0.0
S2 S-2 0.7673 0.1053 0.9179 1 0.0
P3 P+2 0.4214 0.1458 0.8575 1 0.0
P2 P+3 0.8706 0.25 0.7714 1 0.0
S1 S-2 0.6449 0.25 0.4219 1 0.0
P1 P+3 0.2851 0.25 0.3388 1 0.0
